data_2232027
loop_
_publ_author_name
'Seo, Pil Ja'
'Choi, Hong Dae'
'Son, Byeng Wha'
'Lee, Uk'

_publ_section_related_literature
;
For the pharmacological activity of benzofuran compounds, see: Aslam <i>et
al.</i> (2009); Galal <i>et al.</i> (2009); Khan <i>et al.</i>
(2005). For
natural products with benzofuran rings, see: Akgul & Anil (2003);
Soekamto
<i>et al.</i> (2003). For structural studies of
3-(4-chlorophenylsulfonyl)-2-methyl-1-benzofuran derivatives, see: Choi <i>et
al.</i> (2010, 2011).
;
_publ_section_title
;
 3-(3-Chlorophenylsulfonyl)-2,5-dimethyl-1-benzofuran
;
_journal_coeditor_code QM2026
_journal_issue 10
_journal_name_full 'Acta Crystallographica Section E'
_journal_page_first o2578
_journal_paper_doi 10.1107/S1600536811035720
_journal_volume 67
_journal_year 2011
_chemical_formula_iupac 'C16 H13 Cl O3 S'
_chemical_formula_moiety 'C16 H13 Cl O3 S'
_chemical_formula_sum 'C16 H13 Cl O3 S'
_chemical_formula_weight 320.77
_chemical_name_systematic
;
3-(3-Chlorophenylsulfonyl)-2,5-dimethyl-1-benzofuran
;
_space_group_IT_number 2
_symmetry_cell_setting triclinic
_symmetry_space_group_name_Hall '-P 1'
_symmetry_space_group_name_H-M 'P -1'
_atom_sites_solution_hydrogens difmap
_atom_sites_solution_primary direct
_atom_sites_solution_secondary difmap
_audit_creation_method 'form.cif (version 2.0)'
_cell_angle_alpha 84.023(3)
_cell_angle_beta 81.514(3)
_cell_angle_gamma 72.378(3)
_cell_formula_units_Z 2
_cell_length_a 8.1000(4)
_cell_length_b 8.8622(5)
_cell_length_c 10.6898(6)
_cell_measurement_reflns_used 5186
_cell_measurement_temperature 173(2)
_cell_measurement_theta_max 27.93
_cell_measurement_theta_min 2.42
_cell_volume 721.90(7)
_computing_cell_refinement '<i>SAINT</i> (Bruker, 2009)'
_computing_data_collection '<i>APEX2</i> (Bruker, 2009)'
_computing_data_reduction '<i>SAINT</i> (Bruker, 2009)'
_computing_molecular_graphics '<i>ORTEP-3</i> (Farrugia, 1997) and <i>DIAMOND</i> (Brandenburg, 1998)'
_computing_publication_material '<i>SHELXL97</i> (Sheldrick, 2008)'
_computing_structure_refinement '<i>SHELXL97</i> (Sheldrick, 2008)'
_computing_structure_solution '<i>SHELXS97</i> (Sheldrick, 2008)'
_diffrn_ambient_temperature 173(2)
_diffrn_detector_area_resol_mean 10.0
_diffrn_measured_fraction_theta_full 0.998
_diffrn_measured_fraction_theta_max 0.998
_diffrn_measurement_device_type 'Bruker SMART APEXII CCD'
_diffrn_measurement_method '\f and \w scans'
_diffrn_radiation_monochromator 'graphite multilayer'
_diffrn_radiation_source 'rotating anode'
_diffrn_radiation_type MoK\a
_diffrn_radiation_wavelength 0.71073
_diffrn_reflns_av_R_equivalents 0.0506
_diffrn_reflns_av_sigmaI/netI 0.0467
_diffrn_reflns_limit_h_max 10
_diffrn_reflns_limit_h_min -10
_diffrn_reflns_limit_k_max 11
_diffrn_reflns_limit_k_min -11
_diffrn_reflns_limit_l_max 14
_diffrn_reflns_limit_l_min -14
_diffrn_reflns_number 13538
_diffrn_reflns_theta_full 28.42
_diffrn_reflns_theta_max 28.42
_diffrn_reflns_theta_min 1.93
_diffrn_standards_number 0
_exptl_absorpt_coefficient_mu 0.415
_exptl_absorpt_correction_T_max 0.7457
_exptl_absorpt_correction_T_min 0.5794
_exptl_absorpt_correction_type multi-scan
_exptl_absorpt_process_details '(SADABS; Bruker, 2009)'
_exptl_crystal_colour colourless
_exptl_crystal_density_diffrn 1.476
_exptl_crystal_density_method 'not measured'
_exptl_crystal_description block
_exptl_crystal_F_000 332
_exptl_crystal_size_max 0.282
_exptl_crystal_size_mid 0.273
_exptl_crystal_size_min 0.185
_refine_diff_density_max 0.392
_refine_diff_density_min -0.400
_refine_ls_extinction_method none
_refine_ls_goodness_of_fit_ref 1.050
_refine_ls_hydrogen_treatment constr
_refine_ls_matrix_type full
_refine_ls_number_parameters 192
_refine_ls_number_reflns 3622
_refine_ls_number_restraints 0
_refine_ls_restrained_S_all 1.050
_refine_ls_R_factor_all 0.0509
_refine_ls_R_factor_gt 0.0402
_refine_ls_shift/su_max 0.000
_refine_ls_shift/su_mean 0.000
_refine_ls_structure_factor_coef Fsqd
_refine_ls_weighting_details 'calc w=1/[\s^2^(Fo^2^)+(0.0497P)^2^+0.2430P] where P=(Fo^2^+2Fc^2^)/3'
_refine_ls_weighting_scheme calc
_refine_ls_wR_factor_gt 0.1041
_refine_ls_wR_factor_ref 0.1100
_reflns_number_gt 2951
_reflns_number_total 3622
_reflns_threshold_expression I>2\s(I)
_cod_data_source_file qm2026.cif
_cod_data_source_block I
_cod_original_sg_symbol_H-M 'P -1   '
_cod_database_code 2232027
_cod_database_fobs_code 2232027

loop_
_symmetry_equiv_pos_as_xyz
'x, y, z'
'-x, -y, -z'

loop_
_atom_site_type_symbol
_atom_site_label
_atom_site_fract_x
_atom_site_fract_y
_atom_site_fract_z
_atom_site_U_iso_or_equiv
_atom_site_adp_type
_atom_site_calc_flag
_atom_site_refinement_flags
_atom_site_occupancy
_atom_site_symmetry_multiplicity
S S1 0.33167(5) 0.43504(5) 0.29715(4) 0.02475(13) Uani d . 1 1
Cl Cl1 -0.08568(7) 0.78553(6) -0.04210(5) 0.04248(16) Uani d . 1 1
O O1 0.49244(16) -0.00637(14) 0.20581(12) 0.0310(3) Uani d . 1 1
O O2 0.45023(15) 0.49763(14) 0.20924(13) 0.0328(3) Uani d . 1 1
O O3 0.31247(17) 0.46293(15) 0.42888(12) 0.0324(3) Uani d . 1 1
C C1 0.3859(2) 0.23236(19) 0.28520(16) 0.0239(3) Uani d . 1 1
C C2 0.3302(2) 0.12036(19) 0.37751(16) 0.0242(3) Uani d . 1 1
C C3 0.2342(2) 0.1260(2) 0.49708(16) 0.0272(4) Uani d . 1 1
H H3 0.1872 0.2233 0.5372 0.033 Uiso calc R 1 1
C C4 0.2087(2) -0.0133(2) 0.55658(17) 0.0298(4) Uani d . 1 1
C C5 0.2811(2) -0.1561(2) 0.49675(19) 0.0342(4) Uani d . 1 1
H H5 0.2626 -0.2505 0.5389 0.041 Uiso calc R 1 1
C C6 0.3782(2) -0.1647(2) 0.3793(2) 0.0341(4) Uani d . 1 1
H H6 0.4273 -0.2621 0.3395 0.041 Uiso calc R 1 1
C C7 0.3998(2) -0.0244(2) 0.32300(17) 0.0274(4) Uani d . 1 1
C C8 0.4815(2) 0.1509(2) 0.18512(17) 0.0273(4) Uani d . 1 1
C C9 0.1031(3) -0.0119(3) 0.68477(19) 0.0404(5) Uani d . 1 1
H H9A 0.1140 0.0730 0.7319 0.061 Uiso calc R 1 1
H H9B 0.1462 -0.1143 0.7316 0.061 Uiso calc R 1 1
H H9C -0.0198 0.0063 0.6744 0.061 Uiso calc R 1 1
C C10 0.5727(2) 0.1939(2) 0.06278(18) 0.0367(4) Uani d . 1 1
H H10A 0.5343 0.3093 0.0459 0.055 Uiso calc R 1 1
H H10B 0.5455 0.1426 -0.0052 0.055 Uiso calc R 1 1
H H10C 0.6989 0.1584 0.0665 0.055 Uiso calc R 1 1
C C11 0.1232(2) 0.51080(19) 0.24554(15) 0.0241(3) Uani d . 1 1
C C12 -0.0193(2) 0.4771(2) 0.31850(17) 0.0287(4) Uani d . 1 1
H H12 -0.0056 0.4149 0.3963 0.034 Uiso calc R 1 1
C C13 -0.1810(2) 0.5353(2) 0.27665(18) 0.0326(4) Uani d . 1 1
H H13 -0.2789 0.5109 0.3250 0.039 Uiso calc R 1 1
C C14 -0.2017(2) 0.6286(2) 0.16502(17) 0.0313(4) Uani d . 1 1
H H14 -0.3133 0.6683 0.1362 0.038 Uiso calc R 1 1
C C15 -0.0585(2) 0.6636(2) 0.09564(17) 0.0290(4) Uani d . 1 1
C C16 0.1054(2) 0.6038(2) 0.13328(16) 0.0277(4) Uani d . 1 1
H H16 0.2037 0.6259 0.0835 0.033 Uiso calc R 1 1

loop_
_atom_site_aniso_label
_atom_site_aniso_U_11
_atom_site_aniso_U_22
_atom_site_aniso_U_33
_atom_site_aniso_U_12
_atom_site_aniso_U_13
_atom_site_aniso_U_23
S1 0.0225(2) 0.0215(2) 0.0316(2) -0.00858(15) -0.00493(16) 0.00078(16)
Cl1 0.0428(3) 0.0451(3) 0.0349(3) -0.0092(2) -0.0093(2) 0.0141(2)
O1 0.0274(6) 0.0253(6) 0.0376(7) -0.0053(5) 0.0013(5) -0.0050(5)
O2 0.0245(6) 0.0294(7) 0.0460(8) -0.0130(5) -0.0032(5) 0.0051(5)
O3 0.0383(7) 0.0286(6) 0.0335(7) -0.0114(5) -0.0106(5) -0.0027(5)
C1 0.0210(7) 0.0221(7) 0.0294(8) -0.0071(6) -0.0048(6) 0.0008(6)
C2 0.0198(7) 0.0225(8) 0.0315(9) -0.0071(6) -0.0072(6) 0.0010(6)
C3 0.0259(8) 0.0260(8) 0.0300(9) -0.0075(6) -0.0059(7) 0.0003(7)
C4 0.0257(8) 0.0330(9) 0.0325(9) -0.0115(7) -0.0093(7) 0.0067(7)
C5 0.0314(9) 0.0254(9) 0.0469(11) -0.0114(7) -0.0093(8) 0.0083(8)
C6 0.0310(9) 0.0222(8) 0.0495(12) -0.0075(7) -0.0062(8) -0.0024(8)
C7 0.0219(8) 0.0256(8) 0.0343(9) -0.0062(6) -0.0040(7) -0.0008(7)
C8 0.0218(8) 0.0256(8) 0.0339(9) -0.0059(6) -0.0053(7) 0.0001(7)
C9 0.0420(11) 0.0465(11) 0.0343(10) -0.0199(9) -0.0036(8) 0.0096(9)
C10 0.0323(9) 0.0402(10) 0.0331(10) -0.0079(8) 0.0025(8) 0.0003(8)
C11 0.0222(8) 0.0223(8) 0.0273(8) -0.0061(6) -0.0024(6) -0.0010(6)
C12 0.0264(8) 0.0293(9) 0.0288(9) -0.0083(7) -0.0019(7) 0.0047(7)
C13 0.0237(8) 0.0375(10) 0.0349(10) -0.0095(7) 0.0001(7) 0.0023(8)
C14 0.0241(8) 0.0338(9) 0.0330(9) -0.0034(7) -0.0054(7) -0.0011(7)
C15 0.0307(9) 0.0263(8) 0.0270(9) -0.0046(7) -0.0045(7) 0.0016(7)
C16 0.0264(8) 0.0257(8) 0.0298(9) -0.0079(7) -0.0008(7) 0.0012(7)

loop_
_atom_type_symbol
_atom_type_description
_atom_type_scat_dispersion_real
_atom_type_scat_dispersion_imag
_atom_type_scat_source
C C 0.0033 0.0016 'International Tables Vol C Tables 4.2.6.8 and 6.1.1.4'
H H 0.0000 0.0000 'International Tables Vol C Tables 4.2.6.8 and 6.1.1.4'
O O 0.0106 0.0060 'International Tables Vol C Tables 4.2.6.8 and 6.1.1.4'
S S 0.1246 0.1234 'International Tables Vol C Tables 4.2.6.8 and 6.1.1.4'
Cl Cl 0.1484 0.1585 'International Tables Vol C Tables 4.2.6.8 and 6.1.1.4'

loop_
_geom_angle_atom_site_label_1
_geom_angle_atom_site_label_2
_geom_angle_atom_site_label_3
_geom_angle
O3 S1 O2 119.46(8)
O3 S1 C1 107.56(8)
O2 S1 C1 109.13(8)
O3 S1 C11 107.49(8)
O2 S1 C11 107.47(8)
C1 S1 C11 104.80(8)
C8 O1 C7 106.97(13)
C8 C1 C2 107.83(15)
C8 C1 S1 126.08(13)
C2 C1 S1 126.02(12)
C7 C2 C3 119.05(16)
C7 C2 C1 104.37(15)
C3 C2 C1 136.58(16)
C4 C3 C2 118.71(16)
C4 C3 H3 120.6
C2 C3 H3 120.6
C3 C4 C5 119.84(16)
C3 C4 C9 120.42(17)
C5 C4 C9 119.74(17)
C6 C5 C4 122.43(17)
C6 C5 H5 118.8
C4 C5 H5 118.8
C7 C6 C5 116.06(17)
C7 C6 H6 122.0
C5 C6 H6 122.0
C6 C7 O1 125.54(16)
C6 C7 C2 123.90(16)
O1 C7 C2 110.56(15)
C1 C8 O1 110.26(15)
C1 C8 C10 134.82(17)
O1 C8 C10 114.92(15)
C4 C9 H9A 109.5
C4 C9 H9B 109.5
H9A C9 H9B 109.5
C4 C9 H9C 109.5
H9A C9 H9C 109.5
H9B C9 H9C 109.5
C8 C10 H10A 109.5
C8 C10 H10B 109.5
H10A C10 H10B 109.5
C8 C10 H10C 109.5
H10A C10 H10C 109.5
H10B C10 H10C 109.5
C16 C11 C12 121.36(16)
C16 C11 S1 119.09(12)
C12 C11 S1 119.55(13)
C13 C12 C11 119.07(16)
C13 C12 H12 120.5
C11 C12 H12 120.5
C12 C13 C14 120.52(16)
C12 C13 H13 119.7
C14 C13 H13 119.7
C13 C14 C15 119.29(17)
C13 C14 H14 120.4
C15 C14 H14 120.4
C16 C15 C14 121.53(16)
C16 C15 Cl1 119.16(14)
C14 C15 Cl1 119.31(14)
C15 C16 C11 118.19(16)
C15 C16 H16 120.9
C11 C16 H16 120.9

loop_
_geom_bond_atom_site_label_1
_geom_bond_atom_site_label_2
_geom_bond_distance
S1 O3 1.4328(13)
S1 O2 1.4355(12)
S1 C1 1.7289(17)
S1 C11 1.7659(17)
Cl1 C15 1.7334(18)
O1 C8 1.366(2)
O1 C7 1.383(2)
C1 C8 1.357(2)
C1 C2 1.449(2)
C2 C7 1.387(2)
C2 C3 1.392(2)
C3 C4 1.386(2)
C3 H3 0.9500
C4 C5 1.401(3)
C4 C9 1.504(3)
C5 C6 1.376(3)
C5 H5 0.9500
C6 C7 1.373(3)
C6 H6 0.9500
C8 C10 1.478(2)
C9 H9A 0.9800
C9 H9B 0.9800
C9 H9C 0.9800
C10 H10A 0.9800
C10 H10B 0.9800
C10 H10C 0.9800
C11 C16 1.383(2)
C11 C12 1.387(2)
C12 C13 1.377(3)
C12 H12 0.9500
C13 C14 1.380(3)
C13 H13 0.9500
C14 C15 1.381(2)
C14 H14 0.9500
C15 C16 1.376(2)
C16 H16 0.9500

loop_
_geom_hbond_atom_site_label_D
_geom_hbond_atom_site_label_H
_geom_hbond_atom_site_label_A
_geom_hbond_site_symmetry_A
_geom_hbond_distance_DH
_geom_hbond_distance_HA
_geom_hbond_distance_DA
_geom_hbond_angle_DHA
C9 H9C Cg 2_556 0.98 2.73 3.663(2) 159.1

loop_
_geom_torsion_atom_site_label_1
_geom_torsion_atom_site_label_2
_geom_torsion_atom_site_label_3
_geom_torsion_atom_site_label_4
_geom_torsion
O3 S1 C1 C8 -151.41(16)
O2 S1 C1 C8 -20.43(19)
C11 S1 C1 C8 94.41(17)
O3 S1 C1 C2 31.89(17)
O2 S1 C1 C2 162.86(14)
C11 S1 C1 C2 -82.29(16)
C8 C1 C2 C7 0.06(19)
S1 C1 C2 C7 177.27(13)
C8 C1 C2 C3 179.0(2)
S1 C1 C2 C3 -3.8(3)
C7 C2 C3 C4 -1.3(3)
C1 C2 C3 C4 179.93(18)
C2 C3 C4 C5 0.9(3)
C2 C3 C4 C9 -178.90(17)
C3 C4 C5 C6 -0.1(3)
C9 C4 C5 C6 179.68(18)
C4 C5 C6 C7 -0.3(3)
C5 C6 C7 O1 179.85(17)
C5 C6 C7 C2 -0.1(3)
C8 O1 C7 C6 179.81(18)
C8 O1 C7 C2 -0.20(19)
C3 C2 C7 C6 0.9(3)
C1 C2 C7 C6 -179.93(17)
C3 C2 C7 O1 -179.07(15)
C1 C2 C7 O1 0.08(19)
C2 C1 C8 O1 -0.2(2)
S1 C1 C8 O1 -177.39(12)
C2 C1 C8 C10 179.7(2)
S1 C1 C8 C10 2.5(3)
C7 O1 C8 C1 0.2(2)
C7 O1 C8 C10 -179.65(15)
O3 S1 C11 C16 133.45(14)
O2 S1 C11 C16 3.68(16)
C1 S1 C11 C16 -112.32(14)
O3 S1 C11 C12 -46.03(16)
O2 S1 C11 C12 -175.80(14)
C1 S1 C11 C12 68.19(16)
C16 C11 C12 C13 1.3(3)
S1 C11 C12 C13 -179.25(14)
C11 C12 C13 C14 -1.4(3)
C12 C13 C14 C15 -0.2(3)
C13 C14 C15 C16 1.9(3)
C13 C14 C15 Cl1 -178.12(15)
C14 C15 C16 C11 -2.0(3)
Cl1 C15 C16 C11 178.02(13)
C12 C11 C16 C15 0.4(3)
S1 C11 C16 C15 -179.09(13)

loop_
_cod_related_entry_id
_cod_related_entry_database
_cod_related_entry_code
1 ChemSpider 30657063
